data_7131999
loop_
_publ_author_name
'Goodall, Joe C.'
'Sajjad, Muhammad Arif'
'Thompson, Emily A.'
'Page, Samuel J.'
'Kerrigan, Adam M.'
'Jenkins, Huw T.'
'Lynam, Jason Martin'
'Macgregor, Stuart Alan'
'Weller, Andrew S.'

_publ_section_title
;
 In Crystallo Lattice Adaptivity Triggered by Solid-Gas Reactions of
 Cationic Group 7 Pincer Complexes
;
_journal_name_full 'Chemical Communications'
_journal_paper_doi 10.1039/D3CC03201A
_journal_year 2023
_chemical_formula_moiety 'C20 H31 Mn N O5 P2, C32 H12 B F24'
_chemical_formula_sum 'C52 H43 B F24 Mn N O5 P2'
_chemical_formula_weight 1345.56
_space_group_crystal_system triclinic
_space_group_IT_number 2
_space_group_name_Hall '-P 1'
_space_group_name_H-M_alt 'P -1'
_atom_sites_solution_hydrogens geom
_atom_sites_solution_primary dual
_audit_creation_date 2023-06-15
_audit_creation_method
;
Olex2 1.5
(compiled 2021.08.20 svn.r13c46975 for OlexSys, GUI svn.r6396)
;
_audit_update_record
;
2023-06-22 deposited with the CCDC.	2023-08-03 downloaded from the CCDC.
;
_cell_angle_alpha 105.704(4)
_cell_angle_beta 106.445(4)
_cell_angle_gamma 97.358(4)
_cell_formula_units_Z 2
_cell_length_a 12.9543(6)
_cell_length_b 14.1111(6)
_cell_length_c 17.0692(8)
_cell_measurement_reflns_used 7808
_cell_measurement_temperature 149.95(10)
_cell_measurement_theta_max 70.9390
_cell_measurement_theta_min 5.2980
_cell_volume 2809.2(2)
_computing_cell_refinement 'CrysAlisPro 1.171.40.84a (Rigaku OD, 2020)'
_computing_data_collection 'CrysAlisPro 1.171.40.84a (Rigaku OD, 2020)'
_computing_data_reduction 'CrysAlisPro 1.171.40.84a (Rigaku OD, 2020)'
_computing_molecular_graphics 'Olex2 1.5 (Dolomanov et al., 2009)'
_computing_publication_material 'Olex2 1.5 (Dolomanov et al., 2009)'
_computing_structure_refinement 'SHELXL 2018/3 (Sheldrick, 2015)'
_computing_structure_solution 'SHELXT 2018/2 (Sheldrick, 2018)'
_diffrn_ambient_environment N~2~
_diffrn_ambient_temperature 149.95(10)
_diffrn_detector 'CCD plate'
_diffrn_detector_area_resol_mean 16.1450
_diffrn_detector_type Eos
_diffrn_measured_fraction_theta_full 0.999
_diffrn_measured_fraction_theta_max 0.977
_diffrn_measurement_details
;
List of Runs (angles in degrees, time in seconds):

  # Type    Start    End  Width  t~exp~   \w     \q     \k     \f   Frames
#--------------------------------------------------------------------------
  1  \w    -15.00  28.00   1.00    1.00    --    0.00 -80.00 138.00   43
  2  \w    -21.00   4.00   1.00    1.00    --    0.00 -77.00-150.00   25
  3  \w    -62.00 -36.00   1.00    1.00    --    0.00 -38.00-150.00   26
  4  \w    -17.00  20.00   1.00    1.00    --    0.00 -38.00-150.00   37
  5  \w    -19.00  32.00   1.00    1.00    --    0.00  77.00   0.00   51
  6  \w     38.00 109.00   1.00    3.56    --   54.00-125.00 -60.00   71
  7  \w     33.00 124.00   1.00    3.56    --   54.00  38.00   0.00   91
  8  \w     33.00  64.00   1.00    3.56    --   54.00 -99.00   0.00   31
  9  \w     10.00 121.00   1.00    3.56    --   54.00  19.00 -60.00  111
 10  \w    -10.00  72.00   1.00    3.56    --   54.00 -57.00  30.00   82
 11  \w    -11.00  66.00   1.00    3.56    --   54.00 -57.00 120.00   77
 12  \w     66.00 108.00   1.00    3.56    --  108.00-111.00-180.00   42
 13  \w    117.00 143.00   1.00    3.56    --  108.00 111.00  90.00   26
 14  \w    105.00 176.00   1.00    3.56    --  108.00 111.00 -30.00   71
 15  \w     68.00  94.00   1.00    3.56    --  108.00 -91.00  90.00   26
 16  \w     61.00 109.00   1.00    3.56    --  108.00-111.00  90.00   48
 17  \w     75.00 129.00   1.00    3.56    --  108.00 178.00  30.00   54
 18  \w    115.00 177.00   1.00    3.56    --  108.00  77.00-150.00   62
 19  \w    104.00 177.00   1.00    3.56    --  108.00  77.00-180.00   73
 20  \w     42.00 107.00   1.00    3.56    --  108.00 -38.00 -90.00   65
 21  \w     41.00 130.00   1.00    3.56    --  108.00 -50.00  60.00   89
 22  \w    110.00 176.00   1.00    3.56    --  108.00  38.00  90.00   66
 23  \w     49.00 113.00   1.00    3.56    --  108.00 -25.00 150.00   64
 24  \w     39.00  81.00   1.00    3.56    --  108.00 -91.00  30.00   42
 25  \w     55.00  81.00   1.00    3.56    --  108.00-111.00 -90.00   26
 26  \w     82.00 109.00   1.00    3.56    --  108.00-111.00 -90.00   27
 27  \w     49.00 109.00   1.00    3.56    --  108.00-111.00   0.00   60
 28  \w     95.00 131.00   1.00    3.56    --  108.00 -77.00 150.00   36
 29  \w     84.00 169.00   1.00    3.56    --  108.00  38.00 150.00   85
;
_diffrn_measurement_device 'four-circle diffractometer'
_diffrn_measurement_device_type 'SuperNova, Dual, Cu at home/near, Eos'
_diffrn_measurement_method '\w scans'
_diffrn_orient_matrix_type 'CrysAlisPro convention (1999,Acta A55,543-557)'
_diffrn_orient_matrix_UB_11 0.1054990000
_diffrn_orient_matrix_UB_12 0.0344216000
_diffrn_orient_matrix_UB_13 0.0796770000
_diffrn_orient_matrix_UB_21 -0.0289861000
_diffrn_orient_matrix_UB_22 0.1033356000
_diffrn_orient_matrix_UB_23 0.0298591000
_diffrn_orient_matrix_UB_31 -0.0648037000
_diffrn_orient_matrix_UB_32 -0.0407786000
_diffrn_orient_matrix_UB_33 0.0514263000
_diffrn_radiation_monochromator mirror
_diffrn_radiation_probe x-ray
_diffrn_radiation_type 'Cu K\a'
_diffrn_radiation_wavelength 1.54184
_diffrn_reflns_av_R_equivalents 0.0302
_diffrn_reflns_av_unetI/netI 0.0439
_diffrn_reflns_Laue_measured_fraction_full 0.999
_diffrn_reflns_Laue_measured_fraction_max 0.977
_diffrn_reflns_limit_h_max 15
_diffrn_reflns_limit_h_min -15
_diffrn_reflns_limit_k_max 14
_diffrn_reflns_limit_k_min -17
_diffrn_reflns_limit_l_max 20
_diffrn_reflns_limit_l_min -14
_diffrn_reflns_number 20116
_diffrn_reflns_point_group_measured_fraction_full 0.999
_diffrn_reflns_point_group_measured_fraction_max 0.977
_diffrn_reflns_theta_full 67.684
_diffrn_reflns_theta_max 71.137
_diffrn_reflns_theta_min 3.623
_diffrn_source 'micro-focus sealed X-ray tube'
_diffrn_source_type 'SuperNova (Cu) X-ray Source'
_exptl_absorpt_coefficient_mu 3.613
_exptl_absorpt_correction_T_max 1.00000
_exptl_absorpt_correction_T_min 0.77896
_exptl_absorpt_correction_type multi-scan
_exptl_absorpt_process_details
;
CrysAlisPro 1.171.40.84a (Rigaku Oxford Diffraction, 2020)
Empirical absorption correction using spherical harmonics,
implemented in SCALE3 ABSPACK scaling algorithm.
;
_exptl_crystal_colour 'clear colourless'
_exptl_crystal_colour_lustre clear
_exptl_crystal_colour_primary colourless
_exptl_crystal_density_diffrn 1.591
_exptl_crystal_description block
_exptl_crystal_F_000 1356
_exptl_crystal_recrystallization_method 'CH2Cl2 solution layered with pentane at room temperature'
_exptl_crystal_size_max 0.189
_exptl_crystal_size_mid 0.175
_exptl_crystal_size_min 0.099
_refine_diff_density_max 0.674
_refine_diff_density_min -0.474
_refine_diff_density_rms 0.057
_refine_ls_extinction_method none
_refine_ls_goodness_of_fit_ref 1.043
_refine_ls_hydrogen_treatment constr
_refine_ls_matrix_type full
_refine_ls_number_parameters 895
_refine_ls_number_reflns 10626
_refine_ls_number_restraints 157
_refine_ls_restrained_S_all 1.112
_refine_ls_R_factor_all 0.0492
_refine_ls_R_factor_gt 0.0415
_refine_ls_shift/su_max 0.001
_refine_ls_shift/su_mean 0.000
_refine_ls_structure_factor_coef Fsqd
_refine_ls_weighting_details 'w=1/[\s^2^(Fo^2^)+(0.0525P)^2^+1.0996P] where P=(Fo^2^+2Fc^2^)/3'
_refine_ls_weighting_scheme calc
_refine_ls_wR_factor_gt 0.1045
_refine_ls_wR_factor_ref 0.1109
_reflns_Friedel_coverage 0.000
_reflns_number_gt 9200
_reflns_number_total 10626
_reflns_threshold_expression 'I > 2\s(I)'
_cod_data_source_file d3cc03201a2.cif
_cod_data_source_block asw21085
_cod_database_code 7131999
_shelx_shelxl_version_number 2018/3
_chemical_oxdiff_formula 'C52 H43 B1 F24 Mn1 N1 O5 P2'
_chemical_oxdiff_usercomment 'Joe Goodall - JG031 150 K after 298 K'
_shelx_space_group_comment
;
The symmetry employed for this shelxl refinement is uniquely defined
by the following loop, which should always be used as a source of
symmetry information in preference to the above space-group names.
They are only intended as comments.
;
_shelx_estimated_absorpt_t_max 0.716
_shelx_estimated_absorpt_t_min 0.548
_olex2_refinement_description
;
1. Restrained distances
 F21-F19 \\sim F21-F20 \\sim F19-F20 \\sim F21A-F19A \\sim F21A-F20A \\sim
F19A-F20A
 with sigma of 0.04
 F8-F9 \\sim F8-F7 \\sim F9A-F8A \\sim F9A-F7A \\sim F8A-F7A \\sim F9-F7
 with sigma of 0.04
 C35-F8 \\sim C35-F9A \\sim C35-F8A \\sim C35-F7A \\sim C35-F9 \\sim C35-F7
 with sigma of 0.02
 C34-F11 \\sim C34-F10 \\sim C34-F12
 with sigma of 0.02
 F10-F11 \\sim F10-F12 \\sim F11-F12
 with sigma of 0.04
 C42-F15 \\sim C42-F14 \\sim C42-F13 \\sim C42-F13A \\sim C42-F15A \\sim
C42-F14A \\sim C42-C38
 with sigma of 0.02
 C50-F21 \\sim C50-F19 \\sim C50-F20 \\sim C50-F21A \\sim C50-F19A \\sim
C50-F20A \\sim C50-C46
 with sigma of 0.02
 F15-F14 \\sim F15-F13 \\sim F14-F13 \\sim F13A-F15A \\sim F13A-F14A \\sim
F15A-F14A
 with sigma of 0.04
 F12-C34 \\sim F12A-C34A
 with sigma of 0.02
 F11-C34 \\sim F11A-C34A
 with sigma of 0.02
 C34-C30 \\sim C34A-C30
 with sigma of 0.02
 F10-C34 \\sim F10-C34A
 with sigma of 0.02
2. Uiso/Uaniso restraints and constraints
F9 \\sim F9A \\sim F7 \\sim F7A \\sim F8 \\sim F8A: within 2A with sigma of
0.05 and sigma for terminal atoms of 0.01 within 2A
F10 \\sim F12 \\sim F11: within 2A with sigma of 0.005 and sigma for terminal
atoms of 0.01 within 2A
3. Rigid body (RIGU) restrains
 F9, F9A, F7, F7A, F8, F8A
 with sigma for 1-2 distances of 0.005 and sigma for 1-3 distances of 0.001
 F10, F12, F11
 with sigma for 1-2 distances of 0.004 and sigma for 1-3 distances of 0.004
4. Others
 Sof(F21A)=Sof(F19A)=Sof(F20A)=1-FVAR(1)
 Sof(F21)=Sof(F19)=Sof(F20)=FVAR(1)
 Sof(F13A)=Sof(F15A)=Sof(F14A)=1-FVAR(2)
 Sof(F15)=Sof(F14)=Sof(F13)=FVAR(2)
 Sof(F9A)=Sof(F8A)=Sof(F7A)=1-FVAR(3)
 Sof(F8)=Sof(F9)=Sof(F7)=FVAR(3)
 Sof(F12A)=Sof(C34A)=Sof(F11A)=1-FVAR(4)
 Sof(F11)=Sof(C34)=Sof(F12)=FVAR(4)
5.a Ternary CH refined with riding coordinates:
 C7(H7), C4(H4), C13(H13), C10(H10)
5.b Aromatic/amide H refined with riding coordinates:
 C00O(H00O), C33(H33), C22(H22), C24(H24), C37(H37), C47(H47), C29(H29),
 C49(H49), C31(H31), C41(H41), C45(H45), C39(H39), C17(H17), C19(H19), C18(H18)
5.c Idealised Me refined as rotating group:
 C9(H9A,H9B,H9C), C5(H5A,H5B,H5C), C8(H8A,H8B,H8C), C6(H6A,H6B,H6C), C14(H14A,
 H14B,H14C), C15(H15A,H15B,H15C), C11(H11A,H11B,H11C), C12(H12A,H12B,H12C)
;
_olex2_submission_special_instructions 'No special instructions were received'
_oxdiff_exptl_absorpt_empirical_details
;
Empirical correction (ABSPACK) includes:
- Absorption correction using spherical harmonics
- Frame scaling
;
_oxdiff_exptl_absorpt_empirical_full_max 2.619
_oxdiff_exptl_absorpt_empirical_full_min 0.633

loop_
_space_group_symop_operation_xyz
'x, y, z'
'-x, -y, -z'

loop_
_atom_site_label
_atom_site_type_symbol
_atom_site_fract_x
_atom_site_fract_y
_atom_site_fract_z
_atom_site_U_iso_or_equiv
_atom_site_adp_type
_atom_site_occupancy
_atom_site_site_symmetry_order
_atom_site_calc_flag
_atom_site_refinement_flags_posn
_atom_site_refinement_flags_adp
_atom_site_refinement_flags_occupancy
_atom_site_disorder_assembly
_atom_site_disorder_group
Mn1 Mn 0.33985(3) 0.09493(3) 0.85621(2) 0.01897(9) Uani 1 1 d . . . . .
P1 P 0.24944(4) 0.17022(4) 0.94146(3) 0.02008(12) Uani 1 1 d . . . . .
P2 P 0.42439(5) 0.06582(5) 0.75647(4) 0.02555(13) Uani 1 1 d . . . . .
F22 F 0.86858(13) 0.86051(11) 0.83680(9) 0.0369(3) Uani 1 1 d . . . . .
F24 F 0.72722(12) 0.77010(11) 0.72968(10) 0.0395(4) Uani 1 1 d . . . . .
F2 F 0.50049(12) 0.35492(12) 0.86675(11) 0.0414(4) Uani 1 1 d . . . . .
F3 F 0.51182(13) 0.47996(13) 0.81915(11) 0.0445(4) Uani 1 1 d . . . . .
F1 F 0.59416(14) 0.50077(13) 0.95213(10) 0.0474(4) Uani 1 1 d . . . . .
F23 F 0.86352(16) 0.85186(12) 0.70866(11) 0.0480(4) Uani 1 1 d . . . . .
O4 O 0.20577(13) 0.25570(12) 0.89673(10) 0.0272(3) Uani 1 1 d . . . . .
F6 F 0.95574(15) 0.41263(15) 1.04360(9) 0.0522(5) Uani 1 1 d . . . . .
F10 F 0.38531(14) 0.13222(13) 0.39519(10) 0.0492(4) Uani 1 1 d D . . . .
F5 F 1.02754(14) 0.34868(17) 0.94911(11) 0.0574(5) Uani 1 1 d . . . . .
O5 O 0.37957(15) 0.14127(14) 0.70004(11) 0.0355(4) Uani 1 1 d . . . . .
O1 O 0.54992(14) 0.23339(14) 0.98408(11) 0.0352(4) Uani 1 1 d . . . . .
O2 O 0.39705(15) -0.06079(13) 0.93584(12) 0.0359(4) Uani 1 1 d . . . . .
O3 O 0.14336(14) -0.06959(14) 0.74088(11) 0.0343(4) Uani 1 1 d . . . . .
F4 F 0.90127(17) 0.25640(15) 0.97003(12) 0.0602(5) Uani 1 1 d . . . . .
F18 F 0.8959(2) -0.00636(13) 0.54073(12) 0.0660(6) Uani 1 1 d . . . . .
F17 F 0.87427(19) 0.05101(14) 0.66268(14) 0.0643(6) Uani 1 1 d . . . . .
N1 N 0.29102(15) 0.19795(14) 0.79736(12) 0.0224(4) Uani 1 1 d . . . . .
F8 F 0.6501(11) 0.5536(9) 0.4172(8) 0.075(3) Uani 0.364(14) 1 d D U P A 1
F16 F 1.03591(18) 0.06274(17) 0.65333(16) 0.0771(7) Uani 1 1 d . . . . .
C00O C 0.86114(18) 0.37385(17) 0.82083(13) 0.0218(4) Uani 1 1 d . . . . .
H00O H 0.927910 0.361534 0.811723 0.026 Uiso 1 1 calc R U . . .
C23 C 0.67140(18) 0.41301(16) 0.85268(14) 0.0213(4) Uani 1 1 d . . . . .
C21 C 0.78160(17) 0.39435(15) 0.75657(13) 0.0183(4) Uani 1 1 d . . . . .
C48 C 0.89139(19) 0.70845(17) 0.75028(13) 0.0223(4) Uani 1 1 d . . . . .
C33 C 0.68338(18) 0.44003(17) 0.52898(13) 0.0208(4) Uani 1 1 d . . . . .
H33 H 0.739959 0.496410 0.539335 0.025 Uiso 1 1 calc R U . . .
C44 C 0.87887(18) 0.52666(16) 0.70711(13) 0.0196(4) Uani 1 1 d . . . . .
F9 F 0.4859(7) 0.4787(10) 0.3564(7) 0.054(2) Uani 0.364(14) 1 d D U P A 1
F7 F 0.6032(12) 0.4099(9) 0.3202(6) 0.064(2) Uani 0.364(14) 1 d D U P A 1
C22 C 0.68568(18) 0.41409(16) 0.77502(13) 0.0202(4) Uani 1 1 d . . . . .
H22 H 0.629248 0.428514 0.733421 0.024 Uiso 1 1 calc R U . . .
C25 C 0.84573(19) 0.37090(18) 0.89773(14) 0.0249(5) Uani 1 1 d . . . . .
C28 C 0.69419(17) 0.38828(16) 0.58903(13) 0.0188(4) Uani 1 1 d . . . . .
C24 C 0.75093(19) 0.39080(18) 0.91450(13) 0.0244(5) Uani 1 1 d . . . . .
H24 H 0.740611 0.389281 0.967110 0.029 Uiso 1 1 calc R U . . .
C46 C 1.05644(18) 0.64728(18) 0.78037(14) 0.0259(5) Uani 1 1 d D . . . .
C16 C 0.23237(18) 0.26259(17) 0.82688(14) 0.0240(5) Uani 1 1 d . . . . .
F21 F 1.2125(6) 0.6076(6) 0.8609(5) 0.072(2) Uani 0.607(16) 1 d D . P B 1
C3 C 0.21602(19) -0.00340(18) 0.78302(14) 0.0238(5) Uani 1 1 d . . . . .
C37 C 0.92995(19) 0.35440(18) 0.57573(13) 0.0240(5) Uani 1 1 d . . . . .
H37 H 0.929812 0.417509 0.565887 0.029 Uiso 1 1 calc R U . . .
C47 C 1.00564(19) 0.72803(18) 0.78459(14) 0.0265(5) Uani 1 1 d . . . . .
H47 H 1.047990 0.795432 0.810420 0.032 Uiso 1 1 calc R U . . .
C36 C 0.87711(17) 0.33164(17) 0.63197(13) 0.0203(4) Uani 1 1 d . . . . .
C29 C 0.60911(19) 0.30512(17) 0.56909(13) 0.0236(5) Uani 1 1 d . . . . .
H29 H 0.614246 0.267035 0.607656 0.028 Uiso 1 1 calc R U . . .
C1 C 0.46956(19) 0.18343(18) 0.93443(15) 0.0246(5) Uani 1 1 d . . . . .
C49 C 0.82958(18) 0.60961(16) 0.71263(13) 0.0206(4) Uani 1 1 d . . . . .
H49 H 0.751457 0.598179 0.689990 0.025 Uiso 1 1 calc R U . . .
C31 C 0.50741(19) 0.32948(19) 0.43676(14) 0.0284(5) Uani 1 1 d . . . . .
H31 H 0.444398 0.310544 0.386224 0.034 Uiso 1 1 calc R U . . .
C40 C 0.9315(2) 0.17054(18) 0.60105(14) 0.0268(5) Uani 1 1 d . . . . .
C7 C 0.32812(19) 0.25482(17) 1.05087(14) 0.0255(5) Uani 1 1 d . . . . .
H7 H 0.387890 0.302129 1.045175 0.031 Uiso 1 1 calc R U . . .
C41 C 0.87887(18) 0.23745(17) 0.64256(13) 0.0226(4) Uani 1 1 d . . . . .
H41 H 0.843101 0.218276 0.679200 0.027 Uiso 1 1 calc R U . . .
C30 C 0.5170(2) 0.27596(19) 0.49476(14) 0.0282(5) Uani 1 1 d D . . . .
C45 C 0.99432(18) 0.54913(17) 0.74258(13) 0.0230(4) Uani 1 1 d . . . . .
H45 H 1.031320 0.495039 0.740624 0.028 Uiso 1 1 calc R U . . .
C20 C 0.31792(19) 0.20458(19) 0.72780(15) 0.0279(5) Uani 1 1 d . . . . .
C26 C 0.5699(2) 0.43725(19) 0.87175(15) 0.0277(5) Uani 1 1 d . . . . .
C38 C 0.9823(2) 0.2877(2) 0.53412(14) 0.0285(5) Uani 1 1 d D . . . .
C2 C 0.37669(18) 0.00086(17) 0.90558(14) 0.0239(5) Uani 1 1 d . . . . .
C32 C 0.59142(19) 0.41082(18) 0.45414(14) 0.0243(5) Uani 1 1 d . . . . .
C51 C 0.8377(2) 0.79624(18) 0.75476(15) 0.0287(5) Uani 1 1 d . . . . .
C4 C 0.12116(19) 0.10472(18) 0.94758(15) 0.0274(5) Uani 1 1 d . . . . .
H4 H 0.105204 0.149433 0.997142 0.033 Uiso 1 1 calc R U . . .
C39 C 0.9843(2) 0.1953(2) 0.54636(14) 0.0302(5) Uani 1 1 d . . . . .
H39 H 1.020610 0.149719 0.518288 0.036 Uiso 1 1 calc R U . . .
C17 C 0.1994(2) 0.3343(2) 0.79045(16) 0.0320(5) Uani 1 1 d . . . . .
H17 H 0.158822 0.379281 0.813560 0.038 Uiso 1 1 calc R U . . .
C9 C 0.3864(2) 0.1983(2) 1.10924(15) 0.0336(5) Uani 1 1 d . . . . .
H9A H 0.331478 0.157083 1.122924 0.050 Uiso 1 1 calc R U . . .
H9B H 0.439017 0.247162 1.162740 0.050 Uiso 1 1 calc R U . . .
H9C H 0.425827 0.154604 1.079317 0.050 Uiso 1 1 calc R U . . .
C13 C 0.5749(2) 0.11380(19) 0.79120(16) 0.0303(5) Uani 1 1 d . . . . .
H13 H 0.591426 0.183145 0.833427 0.036 Uiso 1 1 calc R U . . .
C27 C 0.9321(2) 0.3475(2) 0.96455(15) 0.0344(6) Uani 1 1 d . . . . .
C5 C 0.0227(2) 0.0853(2) 0.86642(17) 0.0357(6) Uani 1 1 d . . . . .
H5A H 0.016638 0.148883 0.854425 0.054 Uiso 1 1 calc R U . . .
H5B H -0.044966 0.057720 0.875182 0.054 Uiso 1 1 calc R U . . .
H5C H 0.033081 0.036942 0.817494 0.054 Uiso 1 1 calc R U . . .
C19 C 0.2868(2) 0.2729(2) 0.68620(16) 0.0346(6) Uani 1 1 d . . . . .
H19 H 0.305464 0.274786 0.636609 0.042 Uiso 1 1 calc R U . . .
C8 C 0.2607(2) 0.32079(19) 1.09280(16) 0.0317(5) Uani 1 1 d . . . . .
H8A H 0.228427 0.358707 1.055369 0.048 Uiso 1 1 calc R U . . .
H8B H 0.308956 0.368054 1.148872 0.048 Uiso 1 1 calc R U . . .
H8C H 0.201624 0.277868 1.100999 0.048 Uiso 1 1 calc R U . . .
C6 C 0.1391(2) 0.00723(19) 0.96738(17) 0.0342(6) Uani 1 1 d . . . . .
H6A H 0.157262 -0.037342 0.920625 0.051 Uiso 1 1 calc R U . . .
H6B H 0.071551 -0.026836 0.972360 0.051 Uiso 1 1 calc R U . . .
H6C H 0.199928 0.023543 1.021806 0.051 Uiso 1 1 calc R U . . .
C35 C 0.5855(2) 0.4649(2) 0.38925(15) 0.0328(6) Uani 1 1 d D . . . .
C43 C 0.9334(3) 0.0705(2) 0.61470(18) 0.0404(6) Uani 1 1 d . . . . .
C18 C 0.2276(2) 0.3384(2) 0.71900(17) 0.0362(6) Uani 1 1 d . . . . .
H18 H 0.205970 0.386924 0.692203 0.043 Uiso 1 1 calc R U . . .
B1 B 0.8072(2) 0.41039(18) 0.67117(14) 0.0187(5) Uani 1 1 d . . . . .
C50 C 1.1788(2) 0.6664(2) 0.81656(18) 0.0410(6) Uani 1 1 d D . . . .
C42 C 1.0360(2) 0.3163(2) 0.47446(18) 0.0432(7) Uani 1 1 d D . . . .
C10 C 0.3954(2) -0.0547(2) 0.67126(16) 0.0374(6) Uani 1 1 d . . . . .
H10 H 0.459167 -0.054539 0.649175 0.045 Uiso 1 1 calc R U . . .
C14 C 0.6167(2) 0.1252(2) 0.71868(19) 0.0422(7) Uani 1 1 d . . . . .
H14A H 0.611606 0.058223 0.679594 0.063 Uiso 1 1 calc R U . . .
H14B H 0.693725 0.162717 0.743106 0.063 Uiso 1 1 calc R U . . .
H14C H 0.571536 0.161950 0.686621 0.063 Uiso 1 1 calc R U . . .
F11 F 0.3657(13) 0.1956(6) 0.5189(10) 0.080(5) Uani 0.45(2) 1 d D . P C 1
F19 F 1.2285(5) 0.7577(4) 0.8632(9) 0.124(5) Uani 0.607(16) 1 d D . P B 1
C34 C 0.4378(9) 0.1801(8) 0.4788(7) 0.032(3) Uani 0.45(2) 1 d D . P C 1
F12 F 0.4800(7) 0.1069(4) 0.4997(6) 0.053(2) Uani 0.45(2) 1 d D . P C 1
C15 C 0.6377(2) 0.0511(2) 0.8401(2) 0.0450(7) Uani 1 1 d . . . . .
H15A H 0.606885 0.043500 0.884874 0.067 Uiso 1 1 calc R U . . .
H15B H 0.715828 0.085263 0.866970 0.067 Uiso 1 1 calc R U . . .
H15C H 0.630494 -0.015690 0.799781 0.067 Uiso 1 1 calc R U . . .
F15 F 1.1172(7) 0.2729(7) 0.4670(7) 0.088(3) Uani 0.578(17) 1 d D . P D 1
C11 C 0.2927(3) -0.0696(3) 0.59555(19) 0.0553(8) Uani 1 1 d . . . . .
H11A H 0.228843 -0.067388 0.615398 0.083 Uiso 1 1 calc R U . . .
H11B H 0.280950 -0.135217 0.552003 0.083 Uiso 1 1 calc R U . . .
H11C H 0.301917 -0.015806 0.570224 0.083 Uiso 1 1 calc R U . . .
C12 C 0.3891(3) -0.1427(2) 0.7080(2) 0.0487(7) Uani 1 1 d . . . . .
H12A H 0.455120 -0.129707 0.758211 0.073 Uiso 1 1 calc R U . . .
H12B H 0.384797 -0.205511 0.663692 0.073 Uiso 1 1 calc R U . . .
H12C H 0.323290 -0.149006 0.725337 0.073 Uiso 1 1 calc R U . . .
F14 F 1.0784(9) 0.4120(3) 0.4970(6) 0.093(4) Uani 0.578(17) 1 d D . P D 1
F20 F 1.2212(5) 0.6432(12) 0.7526(4) 0.113(4) Uani 0.607(16) 1 d D . P B 1
F13 F 0.9646(6) 0.2920(11) 0.3968(3) 0.114(5) Uani 0.578(17) 1 d D . P D 1
F21A F 1.2327(6) 0.7111(11) 0.7801(8) 0.076(4) Uani 0.393(16) 1 d D . P B 2
F19A F 1.2147(7) 0.7322(12) 0.8974(5) 0.096(5) Uani 0.393(16) 1 d D . P B 2
F20A F 1.2203(9) 0.5904(8) 0.8251(15) 0.110(6) Uani 0.393(16) 1 d D . P B 2
F13A F 0.9834(10) 0.3651(11) 0.4285(8) 0.086(5) Uani 0.422(17) 1 d D . P D 2
F15A F 1.0492(16) 0.2385(6) 0.4192(8) 0.102(6) Uani 0.422(17) 1 d D . P D 2
F14A F 1.1326(8) 0.3742(15) 0.5165(5) 0.132(9) Uani 0.422(17) 1 d D . P D 2
F9A F 0.4849(5) 0.4435(6) 0.3310(5) 0.077(2) Uani 0.636(14) 1 d D U P A 2
F8A F 0.6141(6) 0.5647(4) 0.4253(4) 0.0563(13) Uani 0.636(14) 1 d D U P A 2
F7A F 0.6537(7) 0.4435(6) 0.3459(5) 0.0646(15) Uani 0.636(14) 1 d D U P A 2
F12A F 0.4396(10) 0.1425(12) 0.5306(7) 0.103(6) Uani 0.55(2) 1 d D . P C 2
C34A C 0.4190(9) 0.1939(8) 0.4758(6) 0.041(3) Uani 0.55(2) 1 d D . P C 2
F11A F 0.3285(5) 0.2261(8) 0.4803(7) 0.074(3) Uani 0.55(2) 1 d D . P C 2

loop_
_atom_site_aniso_label
_atom_site_aniso_U_11
_atom_site_aniso_U_22
_atom_site_aniso_U_33
_atom_site_aniso_U_23
_atom_site_aniso_U_13
_atom_site_aniso_U_12
Mn1 0.01905(18) 0.01932(19) 0.02171(17) 0.00974(14) 0.00793(13) 0.00567(13)
P1 0.0201(3) 0.0198(3) 0.0224(3) 0.0081(2) 0.0083(2) 0.0055(2)
P2 0.0294(3) 0.0283(3) 0.0275(3) 0.0145(2) 0.0149(2) 0.0115(2)
F22 0.0448(9) 0.0266(8) 0.0309(7) -0.0011(6) 0.0101(6) 0.0073(6)
F24 0.0321(8) 0.0299(8) 0.0474(9) 0.0062(7) 0.0039(7) 0.0109(6)
F2 0.0306(8) 0.0382(9) 0.0665(10) 0.0258(8) 0.0250(7) 0.0058(7)
F3 0.0398(9) 0.0629(11) 0.0623(10) 0.0438(9) 0.0325(8) 0.0325(8)
F1 0.0443(9) 0.0557(11) 0.0421(9) 0.0012(8) 0.0270(8) 0.0139(8)
F23 0.0787(13) 0.0335(9) 0.0495(9) 0.0267(8) 0.0312(9) 0.0213(8)
O4 0.0307(9) 0.0299(9) 0.0301(8) 0.0160(7) 0.0144(7) 0.0151(7)
F6 0.0550(11) 0.0731(13) 0.0204(7) 0.0090(7) 0.0013(7) 0.0253(9)
F10 0.0513(10) 0.0365(9) 0.0417(9) 0.0020(7) 0.0060(8) -0.0074(8)
F5 0.0358(9) 0.1117(17) 0.0416(9) 0.0400(10) 0.0142(7) 0.0380(10)
O5 0.0458(11) 0.0467(11) 0.0356(9) 0.0276(8) 0.0252(8) 0.0270(9)
O1 0.0244(9) 0.0387(11) 0.0371(9) 0.0137(8) 0.0037(8) 0.0003(8)
O2 0.0359(10) 0.0307(10) 0.0436(10) 0.0224(8) 0.0065(8) 0.0088(8)
O3 0.0296(9) 0.0306(10) 0.0358(9) 0.0061(8) 0.0072(8) 0.0018(8)
F4 0.0694(13) 0.0556(12) 0.0600(11) 0.0386(10) 0.0057(9) 0.0220(10)
F18 0.1127(18) 0.0296(10) 0.0554(11) 0.0083(8) 0.0266(11) 0.0295(10)
F17 0.1065(17) 0.0399(11) 0.0838(14) 0.0383(10) 0.0614(13) 0.0359(11)
N1 0.0220(9) 0.0234(10) 0.0246(9) 0.0121(8) 0.0077(7) 0.0056(8)
F8 0.090(6) 0.068(5) 0.057(4) 0.047(3) -0.002(4) -0.017(4)
F16 0.0697(14) 0.0758(15) 0.1032(17) 0.0580(14) 0.0152(12) 0.0437(12)
C00O 0.0215(11) 0.0235(12) 0.0205(10) 0.0061(8) 0.0075(8) 0.0058(9)
C23 0.0223(11) 0.0187(11) 0.0245(10) 0.0069(8) 0.0105(9) 0.0042(8)
C21 0.0204(10) 0.0150(10) 0.0195(10) 0.0058(8) 0.0070(8) 0.0029(8)
C48 0.0288(12) 0.0208(11) 0.0183(10) 0.0069(8) 0.0095(9) 0.0038(9)
C33 0.0231(11) 0.0209(11) 0.0214(10) 0.0080(8) 0.0096(8) 0.0072(9)
C44 0.0231(11) 0.0217(11) 0.0166(9) 0.0079(8) 0.0090(8) 0.0042(9)
F9 0.044(3) 0.087(5) 0.064(5) 0.056(4) 0.024(3) 0.046(3)
F7 0.110(6) 0.072(5) 0.042(4) 0.035(3) 0.048(4) 0.046(4)
C22 0.0219(11) 0.0193(11) 0.0198(10) 0.0078(8) 0.0059(8) 0.0049(8)
C25 0.0271(12) 0.0273(12) 0.0198(10) 0.0080(9) 0.0060(9) 0.0078(9)
C28 0.0206(10) 0.0190(11) 0.0178(9) 0.0056(8) 0.0078(8) 0.0056(8)
C24 0.0305(12) 0.0276(12) 0.0185(10) 0.0091(9) 0.0115(9) 0.0067(10)
C46 0.0225(12) 0.0304(13) 0.0241(11) 0.0105(9) 0.0072(9) 0.0013(9)
C16 0.0212(11) 0.0240(12) 0.0267(11) 0.0102(9) 0.0062(9) 0.0041(9)
F21 0.029(2) 0.103(6) 0.091(4) 0.065(4) 0.001(2) 0.015(2)
C3 0.0264(12) 0.0258(12) 0.0247(11) 0.0119(9) 0.0111(9) 0.0110(10)
C37 0.0266(12) 0.0253(12) 0.0215(10) 0.0094(9) 0.0086(9) 0.0049(9)
C47 0.0288(12) 0.0229(12) 0.0234(11) 0.0057(9) 0.0078(9) -0.0029(9)
C36 0.0195(10) 0.0246(12) 0.0156(9) 0.0062(8) 0.0042(8) 0.0050(9)
C29 0.0259(12) 0.0259(12) 0.0194(10) 0.0095(9) 0.0070(9) 0.0032(9)
C1 0.0250(12) 0.0248(12) 0.0298(11) 0.0143(10) 0.0115(10) 0.0079(10)
C49 0.0219(11) 0.0214(11) 0.0168(9) 0.0053(8) 0.0060(8) 0.0021(8)
C31 0.0229(12) 0.0412(15) 0.0196(10) 0.0088(10) 0.0052(9) 0.0085(10)
C40 0.0293(12) 0.0278(13) 0.0220(10) 0.0077(9) 0.0049(9) 0.0114(10)
C7 0.0273(12) 0.0226(12) 0.0238(11) 0.0059(9) 0.0070(9) 0.0035(9)
C41 0.0260(11) 0.0246(12) 0.0188(10) 0.0079(8) 0.0080(8) 0.0076(9)
C30 0.0251(12) 0.0337(14) 0.0232(11) 0.0085(10) 0.0075(9) 0.0005(10)
C45 0.0244(11) 0.0258(12) 0.0210(10) 0.0094(9) 0.0088(9) 0.0060(9)
C20 0.0272(12) 0.0338(14) 0.0291(11) 0.0175(10) 0.0108(9) 0.0094(10)
C26 0.0283(12) 0.0305(13) 0.0329(12) 0.0159(10) 0.0164(10) 0.0088(10)
C38 0.0291(12) 0.0386(14) 0.0220(11) 0.0102(10) 0.0129(9) 0.0105(10)
C2 0.0193(11) 0.0242(12) 0.0280(11) 0.0098(9) 0.0067(9) 0.0038(9)
C32 0.0272(12) 0.0286(13) 0.0213(10) 0.0105(9) 0.0095(9) 0.0120(10)
C51 0.0357(13) 0.0236(12) 0.0250(11) 0.0066(9) 0.0095(10) 0.0041(10)
C4 0.0218(11) 0.0291(13) 0.0316(12) 0.0056(10) 0.0146(10) 0.0023(9)
C39 0.0321(13) 0.0371(14) 0.0230(11) 0.0061(10) 0.0109(10) 0.0172(11)
C17 0.0309(13) 0.0314(14) 0.0379(13) 0.0169(11) 0.0099(10) 0.0129(11)
C9 0.0373(14) 0.0342(14) 0.0259(12) 0.0085(10) 0.0053(10) 0.0110(11)
C13 0.0286(13) 0.0310(14) 0.0349(13) 0.0120(10) 0.0142(10) 0.0069(10)
C27 0.0375(14) 0.0483(17) 0.0240(11) 0.0169(11) 0.0112(10) 0.0187(12)
C5 0.0229(12) 0.0348(15) 0.0445(15) 0.0080(11) 0.0090(11) 0.0049(10)
C19 0.0389(14) 0.0428(16) 0.0334(13) 0.0252(12) 0.0140(11) 0.0147(12)
C8 0.0381(14) 0.0241(13) 0.0302(12) 0.0029(10) 0.0129(10) 0.0069(10)
C6 0.0361(14) 0.0312(14) 0.0367(13) 0.0125(11) 0.0167(11) -0.0011(11)
C35 0.0369(14) 0.0391(15) 0.0281(12) 0.0172(11) 0.0103(10) 0.0150(12)
C43 0.0565(18) 0.0380(16) 0.0376(14) 0.0173(12) 0.0201(13) 0.0264(14)
C18 0.0390(15) 0.0383(15) 0.0401(14) 0.0259(12) 0.0106(11) 0.0151(12)
B1 0.0215(12) 0.0195(12) 0.0169(10) 0.0077(9) 0.0070(9) 0.0055(9)
C50 0.0259(13) 0.0417(17) 0.0502(16) 0.0149(13) 0.0083(12) -0.0008(12)
C42 0.0510(18) 0.0540(19) 0.0398(15) 0.0196(14) 0.0303(14) 0.0194(15)
C10 0.0407(15) 0.0376(15) 0.0306(13) 0.0019(11) 0.0167(11) 0.0055(12)
C14 0.0449(16) 0.0384(16) 0.0515(16) 0.0179(13) 0.0275(14) 0.0037(13)
F11 0.077(7) 0.054(4) 0.113(9) -0.005(4) 0.080(8) -0.015(4)
F19 0.029(2) 0.032(2) 0.236(11) -0.006(4) -0.019(5) -0.0078(16)
C34 0.026(5) 0.035(5) 0.029(5) 0.006(4) 0.010(4) 0.000(4)
F12 0.047(3) 0.034(3) 0.066(4) 0.032(2) -0.003(3) -0.014(2)
C15 0.0323(15) 0.058(2) 0.0595(18) 0.0350(16) 0.0193(13) 0.0189(14)
F15 0.096(5) 0.110(7) 0.130(7) 0.066(6) 0.098(5) 0.066(5)
C11 0.0489(19) 0.062(2) 0.0356(15) 0.0020(14) 0.0049(13) -0.0010(16)
C12 0.059(2) 0.0332(16) 0.0543(18) 0.0075(13) 0.0245(15) 0.0142(14)
F14 0.154(9) 0.046(3) 0.120(8) 0.021(3) 0.119(8) 0.008(4)
F20 0.026(2) 0.224(11) 0.072(3) 0.025(5) 0.026(2) 0.001(4)
F13 0.096(4) 0.203(12) 0.037(3) 0.054(4) 0.021(2) -0.020(6)
F21A 0.027(3) 0.118(8) 0.081(6) 0.055(6) 0.009(4) -0.026(4)
F19A 0.024(3) 0.155(12) 0.049(4) -0.022(4) -0.009(2) -0.015(5)
F20A 0.019(3) 0.037(4) 0.250(18) 0.043(7) 0.012(7) 0.003(3)
F13A 0.104(9) 0.144(10) 0.094(8) 0.099(8) 0.077(8) 0.078(9)
F15A 0.195(16) 0.064(4) 0.094(8) 0.016(5) 0.125(10) 0.034(7)
F14A 0.061(5) 0.24(2) 0.071(5) 0.070(9) 0.011(4) -0.064(8)
F9A 0.066(3) 0.090(4) 0.058(3) 0.052(3) -0.020(2) -0.006(2)
F8A 0.095(3) 0.0410(18) 0.0524(18) 0.0303(14) 0.034(2) 0.025(2)
F7A 0.091(4) 0.092(4) 0.066(3) 0.059(3) 0.062(3) 0.058(3)
F12A 0.069(6) 0.133(9) 0.071(5) 0.075(6) -0.030(4) -0.066(6)
C34A 0.024(4) 0.063(6) 0.026(4) 0.020(4) -0.003(3) -0.007(4)
F11A 0.036(3) 0.063(4) 0.097(5) -0.020(3) 0.038(3) -0.014(2)

loop_
_atom_type_symbol
_atom_type_description
_atom_type_scat_dispersion_real
_atom_type_scat_dispersion_imag
_atom_type_scat_source
C C 0.0181 0.0091 'International Tables Vol C Tables 4.2.6.8 and 6.1.1.4'
H H 0.0000 0.0000 'International Tables Vol C Tables 4.2.6.8 and 6.1.1.4'
B B 0.0090 0.0039 'International Tables Vol C Tables 4.2.6.8 and 6.1.1.4'
N N 0.0311 0.0180 'International Tables Vol C Tables 4.2.6.8 and 6.1.1.4'
O O 0.0492 0.0322 'International Tables Vol C Tables 4.2.6.8 and 6.1.1.4'
F F 0.0727 0.0534 'International Tables Vol C Tables 4.2.6.8 and 6.1.1.4'
P P 0.2955 0.4335 'International Tables Vol C Tables 4.2.6.8 and 6.1.1.4'
Mn Mn -0.5299 2.8052 'International Tables Vol C Tables 4.2.6.8 and 6.1.1.4'

loop_
_exptl_crystal_face_index_h
_exptl_crystal_face_index_k
_exptl_crystal_face_index_l
_exptl_crystal_face_perp_dist
1 2 -2 0.1019
1 -1 -1 0.1092
0 2 -1 0.0892
2 -1 -2 0.1081
-1 0 1 0.0389
1 1 -2 0.0974
0 1 -1 0.0812
2 -1 0 0.1074
-2 1 0 0.0597
1 -2 2 0.0771
-2 0 1 0.0430
-1 1 -2 0.0705
0 0 1 0.0059
0 0 -1 0.0933
0 -1 -1 0.0624
0 -2 1 0.0879
-1 -2 1 0.0789

loop_
_geom_angle_atom_site_label_1
_geom_angle_atom_site_label_2
_geom_angle_atom_site_label_3
_geom_angle
_geom_angle_site_symmetry_1
_geom_angle_site_symmetry_3
_geom_angle_publ_flag
P2 Mn1 P1 160.50(3) . . ?
N1 Mn1 P1 80.36(5) . . ?
N1 Mn1 P2 80.65(5) . . ?
C3 Mn1 P1 93.46(7) . . ?
C3 Mn1 P2 91.57(7) . . ?
C3 Mn1 N1 91.92(9) . . ?
C3 Mn1 C1 173.99(10) . . ?
C1 Mn1 P1 88.15(7) . . ?
C1 Mn1 P2 88.80(7) . . ?
C1 Mn1 N1 94.06(9) . . ?
C2 Mn1 P1 99.15(7) . . ?
C2 Mn1 P2 100.02(7) . . ?
C2 Mn1 N1 177.45(9) . . ?
C2 Mn1 C3 85.61(10) . . ?
C2 Mn1 C1 88.42(10) . . ?
O4 P1 Mn1 102.53(6) . . ?
O4 P1 C7 98.98(10) . . ?
O4 P1 C4 101.88(10) . . ?
C7 P1 Mn1 119.41(8) . . ?
C7 P1 C4 106.30(11) . . ?
C4 P1 Mn1 123.04(8) . . ?
O5 P2 Mn1 102.11(6) . . ?
O5 P2 C13 100.52(10) . . ?
O5 P2 C10 101.95(12) . . ?
C13 P2 Mn1 118.65(8) . . ?
C10 P2 Mn1 124.17(9) . . ?
C10 P2 C13 105.19(12) . . ?
C16 O4 P1 118.50(14) . . ?
C20 O5 P2 118.83(14) . . ?
C16 N1 Mn1 121.54(14) . . ?
C16 N1 C20 117.32(19) . . ?
C20 N1 Mn1 121.14(15) . . ?
C21 C00O H00O 118.9 . . ?
C25 C00O H00O 118.9 . . ?
C25 C00O C21 122.2(2) . . ?
C22 C23 C26 120.6(2) . . ?
C24 C23 C22 121.0(2) . . ?
C24 C23 C26 118.42(19) . . ?
C00O C21 C22 115.96(18) . . ?
C00O C21 B1 121.33(18) . . ?
C22 C21 B1 122.14(18) . . ?
C47 C48 C49 120.6(2) . . ?
C47 C48 C51 118.0(2) . . ?
C49 C48 C51 121.4(2) . . ?
C28 C33 H33 119.2 . . ?
C32 C33 H33 119.2 . . ?
C32 C33 C28 121.6(2) . . ?
C49 C44 C45 115.9(2) . . ?
C49 C44 B1 122.58(19) . . ?
C45 C44 B1 121.22(19) . . ?
C23 C22 C21 121.71(19) . . ?
C23 C22 H22 119.1 . . ?
C21 C22 H22 119.1 . . ?
C00O C25 C27 120.7(2) . . ?
C24 C25 C00O 120.8(2) . . ?
C24 C25 C27 118.53(19) . . ?
C33 C28 B1 123.22(19) . . ?
C29 C28 C33 116.27(19) . . ?
C29 C28 B1 119.87(18) . . ?
C23 C24 H24 120.8 . . ?
C25 C24 C23 118.36(19) . . ?
C25 C24 H24 120.8 . . ?
C47 C46 C45 120.5(2) . . ?
C47 C46 C50 119.5(2) . . ?
C45 C46 C50 120.0(2) . . ?
O4 C16 C17 119.3(2) . . ?
N1 C16 O4 117.06(19) . . ?
N1 C16 C17 123.6(2) . . ?
O3 C3 Mn1 174.3(2) . . ?
C36 C37 H37 118.9 . . ?
C38 C37 H37 118.9 . . ?
C38 C37 C36 122.1(2) . . ?
C48 C47 H47 120.7 . . ?
C46 C47 C48 118.5(2) . . ?
C46 C47 H47 120.7 . . ?
C37 C36 B1 118.74(19) . . ?
C41 C36 C37 116.06(19) . . ?
C41 C36 B1 124.83(18) . . ?
C28 C29 H29 118.8 . . ?
C30 C29 C28 122.4(2) . . ?
C30 C29 H29 118.8 . . ?
O1 C1 Mn1 176.2(2) . . ?
C48 C49 C44 122.0(2) . . ?
C48 C49 H49 119.0 . . ?
C44 C49 H49 119.0 . . ?
C30 C31 H31 120.7 . . ?
C32 C31 H31 120.7 . . ?
C32 C31 C30 118.5(2) . . ?
C41 C40 C39 121.0(2) . . ?
C41 C40 C43 120.6(2) . . ?
C39 C40 C43 118.4(2) . . ?
P1 C7 H7 106.2 . . ?
C9 C7 P1 112.17(16) . . ?
C9 C7 H7 106.2 . . ?
C8 C7 P1 113.62(17) . . ?
C8 C7 H7 106.2 . . ?
C8 C7 C9 111.75(19) . . ?
C36 C41 H41 119.1 . . ?
C40 C41 C36 121.9(2) . . ?
C40 C41 H41 119.1 . . ?
C29 C30 C34 115.9(5) . . ?
C29 C30 C34A 123.8(5) . . ?
C31 C30 C29 120.2(2) . . ?
C31 C30 C34 123.6(5) . . ?
C31 C30 C34A 115.7(5) . . ?
C44 C45 H45 118.8 . . ?
C46 C45 C44 122.4(2) . . ?
C46 C45 H45 118.8 . . ?
O5 C20 C19 120.0(2) . . ?
N1 C20 O5 116.94(19) . . ?
N1 C20 C19 123.0(2) . . ?
F2 C26 F1 105.51(18) . . ?
F2 C26 C23 112.3(2) . . ?
F3 C26 F2 106.4(2) . . ?
F3 C26 F1 106.3(2) . . ?
F3 C26 C23 113.79(18) . . ?
F1 C26 C23 112.0(2) . . ?
C37 C38 C42 119.3(2) . . ?
C39 C38 C37 120.9(2) . . ?
C39 C38 C42 119.8(2) . . ?
O2 C2 Mn1 178.0(2) . . ?
C33 C32 C35 120.0(2) . . ?
C31 C32 C33 121.0(2) . . ?
C31 C32 C35 119.0(2) . . ?
F22 C51 C48 111.70(19) . . ?
F24 C51 F22 104.60(19) . . ?
F24 C51 C48 113.5(2) . . ?
F23 C51 F22 105.54(19) . . ?
F23 C51 F24 107.5(2) . . ?
F23 C51 C48 113.3(2) . . ?
P1 C4 H4 107.6 . . ?
C5 C4 P1 112.34(17) . . ?
C5 C4 H4 107.6 . . ?
C5 C4 C6 112.2(2) . . ?
C6 C4 P1 109.28(16) . . ?
C6 C4 H4 107.6 . . ?
C40 C39 H39 121.0 . . ?
C38 C39 C40 118.1(2) . . ?
C38 C39 H39 121.0 . . ?
C16 C17 H17 121.3 . . ?
C16 C17 C18 117.5(2) . . ?
C18 C17 H17 121.3 . . ?
C7 C9 H9A 109.5 . . ?
C7 C9 H9B 109.5 . . ?
C7 C9 H9C 109.5 . . ?
H9A C9 H9B 109.5 . . ?
H9A C9 H9C 109.5 . . ?
H9B C9 H9C 109.5 . . ?
P2 C13 H13 106.4 . . ?
C14 C13 P2 113.88(19) . . ?
C14 C13 H13 106.4 . . ?
C14 C13 C15 111.9(2) . . ?
C15 C13 P2 111.26(18) . . ?
C15 C13 H13 106.4 . . ?
F6 C27 C25 112.7(2) . . ?
F5 C27 F6 106.3(2) . . ?
F5 C27 C25 113.12(19) . . ?
F4 C27 F6 105.9(2) . . ?
F4 C27 F5 106.0(2) . . ?
F4 C27 C25 112.3(2) . . ?
C4 C5 H5A 109.5 . . ?
C4 C5 H5B 109.5 . . ?
C4 C5 H5C 109.5 . . ?
H5A C5 H5B 109.5 . . ?
H5A C5 H5C 109.5 . . ?
H5B C5 H5C 109.5 . . ?
C20 C19 H19 121.1 . . ?
C18 C19 C20 117.8(2) . . ?
C18 C19 H19 121.1 . . ?
C7 C8 H8A 109.5 . . ?
C7 C8 H8B 109.5 . . ?
C7 C8 H8C 109.5 . . ?
H8A C8 H8B 109.5 . . ?
H8A C8 H8C 109.5 . . ?
H8B C8 H8C 109.5 . . ?
C4 C6 H6A 109.5 . . ?
C4 C6 H6B 109.5 . . ?
C4 C6 H6C 109.5 . . ?
H6A C6 H6B 109.5 . . ?
H6A C6 H6C 109.5 . . ?
H6B C6 H6C 109.5 . . ?
F8 C35 F9 105.1(7) . . ?
F8 C35 F7 108.7(7) . . ?
F8 C35 C32 115.7(6) . . ?
F9 C35 F7 102.3(6) . . ?
F9 C35 C32 112.5(6) . . ?
F7 C35 C32 111.5(5) . . ?
F9A C35 C32 113.0(4) . . ?
F8A C35 C32 112.6(4) . . ?
F8A C35 F9A 106.7(4) . . ?
F7A C35 C32 112.6(3) . . ?
F7A C35 F9A 106.7(4) . . ?
F7A C35 F8A 104.7(4) . . ?
F18 C43 F16 104.9(2) . . ?
F18 C43 C40 112.6(2) . . ?
F17 C43 F18 106.5(3) . . ?
F17 C43 F16 106.4(2) . . ?
F17 C43 C40 113.8(2) . . ?
F16 C43 C40 112.0(3) . . ?
C17 C18 H18 119.6 . . ?
C19 C18 C17 120.7(2) . . ?
C19 C18 H18 119.6 . . ?
C44 B1 C21 103.38(16) . . ?
C44 B1 C28 113.97(17) . . ?
C44 B1 C36 110.71(17) . . ?
C28 B1 C21 112.48(17) . . ?
C28 B1 C36 103.06(16) . . ?
C36 B1 C21 113.58(17) . . ?
F21 C50 C46 112.9(4) . . ?
F21 C50 F20 103.2(5) . . ?
F19 C50 C46 115.8(4) . . ?
F19 C50 F21 107.8(6) . . ?
F19 C50 F20 106.0(5) . . ?
F20 C50 C46 110.1(3) . . ?
F21A C50 C46 116.3(4) . . ?
F21A C50 F19A 101.5(6) . . ?
F21A C50 F20A 107.1(8) . . ?
F19A C50 C46 109.8(4) . . ?
F20A C50 C46 116.8(5) . . ?
F20A C50 F19A 103.7(8) . . ?
F15 C42 C38 113.8(3) . . ?
F15 C42 F13 106.8(5) . . ?
F14 C42 C38 114.3(3) . . ?
F14 C42 F15 104.5(5) . . ?
F14 C42 F13 106.1(5) . . ?
F13 C42 C38 110.7(3) . . ?
F13A C42 C38 114.9(4) . . ?
F13A C42 F15A 105.3(6) . . ?
F15A C42 C38 112.9(4) . . ?
F14A C42 C38 111.3(4) . . ?
F14A C42 F13A 105.2(7) . . ?
F14A C42 F15A 106.6(7) . . ?
P2 C10 H10 107.3 . . ?
C11 C10 P2 112.9(2) . . ?
C11 C10 H10 107.3 . . ?
C11 C10 C12 111.3(3) . . ?
C12 C10 P2 110.55(18) . . ?
C12 C10 H10 107.3 . . ?
C13 C14 H14A 109.5 . . ?
C13 C14 H14B 109.5 . . ?
C13 C14 H14C 109.5 . . ?
H14A C14 H14B 109.5 . . ?
H14A C14 H14C 109.5 . . ?
H14B C14 H14C 109.5 . . ?
F10 C34 C30 112.3(7) . . ?
F11 C34 F10 109.7(10) . . ?
F11 C34 C30 112.0(8) . . ?
F11 C34 F12 105.9(8) . . ?
F12 C34 F10 98.9(7) . . ?
F12 C34 C30 117.2(8) . . ?
C13 C15 H15A 109.5 . . ?
C13 C15 H15B 109.5 . . ?
C13 C15 H15C 109.5 . . ?
H15A C15 H15B 109.5 . . ?
H15A C15 H15C 109.5 . . ?
H15B C15 H15C 109.5 . . ?
C10 C11 H11A 109.5 . . ?
C10 C11 H11B 109.5 . . ?
C10 C11 H11C 109.5 . . ?
H11A C11 H11B 109.5 . . ?
H11A C11 H11C 109.5 . . ?
H11B C11 H11C 109.5 . . ?
C10 C12 H12A 109.5 . . ?
C10 C12 H12B 109.5 . . ?
C10 C12 H12C 109.5 . . ?
H12A C12 H12B 109.5 . . ?
H12A C12 H12C 109.5 . . ?
H12B C12 H12C 109.5 . . ?
F10 C34A C30 112.5(6) . . ?
F12A C34A F10 110.5(8) . . ?
F12A C34A C30 111.0(7) . . ?
F12A C34A F11A 106.2(8) . . ?
F11A C34A F10 101.6(7) . . ?
F11A C34A C30 114.5(7) . . ?

loop_
_geom_bond_atom_site_label_1
_geom_bond_atom_site_label_2
_geom_bond_distance
_geom_bond_site_symmetry_2
_geom_bond_publ_flag
Mn1 P1 2.2505(6) . ?
Mn1 P2 2.2493(6) . ?
Mn1 N1 2.0466(18) . ?
Mn1 C3 1.848(2) . ?
Mn1 C1 1.859(2) . ?
Mn1 C2 1.800(2) . ?
P1 O4 1.6693(16) . ?
P1 C7 1.832(2) . ?
P1 C4 1.839(2) . ?
P2 O5 1.6718(17) . ?
P2 C13 1.844(2) . ?
P2 C10 1.826(3) . ?
F22 C51 1.359(3) . ?
F24 C51 1.342(3) . ?
F2 C26 1.342(3) . ?
F3 C26 1.328(3) . ?
F1 C26 1.343(3) . ?
F23 C51 1.328(3) . ?
O4 C16 1.355(3) . ?
F6 C27 1.335(3) . ?
F10 C34 1.329(10) . ?
F10 C34A 1.325(9) . ?
F5 C27 1.334(3) . ?
O5 C20 1.352(3) . ?
O1 C1 1.135(3) . ?
O2 C2 1.148(3) . ?
O3 C3 1.142(3) . ?
F4 C27 1.333(3) . ?
F18 C43 1.336(3) . ?
F17 C43 1.325(3) . ?
N1 C16 1.345(3) . ?
N1 C20 1.351(3) . ?
F8 C35 1.295(9) . ?
F16 C43 1.339(3) . ?
C00O H00O 0.9500 . ?
C00O C21 1.399(3) . ?
C00O C25 1.393(3) . ?
C23 C22 1.393(3) . ?
C23 C24 1.385(3) . ?
C23 C26 1.499(3) . ?
C21 C22 1.408(3) . ?
C21 B1 1.649(3) . ?
C48 C47 1.388(3) . ?
C48 C49 1.392(3) . ?
C48 C51 1.491(3) . ?
C33 H33 0.9500 . ?
C33 C28 1.398(3) . ?
C33 C32 1.396(3) . ?
C44 C49 1.397(3) . ?
C44 C45 1.402(3) . ?
C44 B1 1.635(3) . ?
F9 C35 1.317(8) . ?
F7 C35 1.322(8) . ?
C22 H22 0.9500 . ?
C25 C24 1.383(3) . ?
C25 C27 1.496(3) . ?
C28 C29 1.396(3) . ?
C28 B1 1.640(3) . ?
C24 H24 0.9500 . ?
C46 C47 1.382(3) . ?
C46 C45 1.385(3) . ?
C46 C50 1.488(3) . ?
C16 C17 1.376(3) . ?
F21 C50 1.303(6) . ?
C37 H37 0.9500 . ?
C37 C36 1.406(3) . ?
C37 C38 1.388(3) . ?
C47 H47 0.9500 . ?
C36 C41 1.391(3) . ?
C36 B1 1.644(3) . ?
C29 H29 0.9500 . ?
C29 C30 1.392(3) . ?
C49 H49 0.9500 . ?
C31 H31 0.9500 . ?
C31 C30 1.387(3) . ?
C31 C32 1.379(3) . ?
C40 C41 1.391(3) . ?
C40 C39 1.392(3) . ?
C40 C43 1.493(3) . ?
C7 H7 1.0000 . ?
C7 C9 1.535(3) . ?
C7 C8 1.530(3) . ?
C41 H41 0.9500 . ?
C30 C34 1.498(10) . ?
C30 C34A 1.498(9) . ?
C45 H45 0.9500 . ?
C20 C19 1.381(3) . ?
C38 C39 1.378(3) . ?
C38 C42 1.496(3) . ?
C32 C35 1.496(3) . ?
C4 H4 1.0000 . ?
C4 C5 1.525(3) . ?
C4 C6 1.533(3) . ?
C39 H39 0.9500 . ?
C17 H17 0.9500 . ?
C17 C18 1.382(3) . ?
C9 H9A 0.9800 . ?
C9 H9B 0.9800 . ?
C9 H9C 0.9800 . ?
C13 H13 1.0000 . ?
C13 C14 1.522(3) . ?
C13 C15 1.530(3) . ?
C5 H5A 0.9800 . ?
C5 H5B 0.9800 . ?
C5 H5C 0.9800 . ?
C19 H19 0.9500 . ?
C19 C18 1.378(4) . ?
C8 H8A 0.9800 . ?
C8 H8B 0.9800 . ?
C8 H8C 0.9800 . ?
C6 H6A 0.9800 . ?
C6 H6B 0.9800 . ?
C6 H6C 0.9800 . ?
C35 F9A 1.335(5) . ?
C35 F8A 1.330(6) . ?
C35 F7A 1.318(5) . ?
C18 H18 0.9500 . ?
C50 F19 1.284(6) . ?
C50 F20 1.339(6) . ?
C50 F21A 1.272(6) . ?
C50 F19A 1.348(8) . ?
C50 F20A 1.285(9) . ?
C42 F15 1.303(5) . ?
C42 F14 1.296(5) . ?
C42 F13 1.308(6) . ?
C42 F13A 1.290(6) . ?
C42 F15A 1.305(6) . ?
C42 F14A 1.289(7) . ?
C10 H10 1.0000 . ?
C10 C11 1.514(4) . ?
C10 C12 1.539(4) . ?
C14 H14A 0.9800 . ?
C14 H14B 0.9800 . ?
C14 H14C 0.9800 . ?
F11 C34 1.313(11) . ?
C34 F12 1.315(11) . ?
C15 H15A 0.9800 . ?
C15 H15B 0.9800 . ?
C15 H15C 0.9800 . ?
C11 H11A 0.9800 . ?
C11 H11B 0.9800 . ?
C11 H11C 0.9800 . ?
C12 H12A 0.9800 . ?
C12 H12B 0.9800 . ?
C12 H12C 0.9800 . ?
F12A C34A 1.321(10) . ?
C34A F11A 1.325(10) . ?

loop_
_geom_torsion_atom_site_label_1
_geom_torsion_atom_site_label_2
_geom_torsion_atom_site_label_3
_geom_torsion_atom_site_label_4
_geom_torsion
_geom_torsion_site_symmetry_1
_geom_torsion_site_symmetry_2
_geom_torsion_site_symmetry_3
_geom_torsion_site_symmetry_4
_geom_torsion_publ_flag
Mn1 P1 O4 C16 -0.99(17) . . . . ?
Mn1 P1 C7 C9 -66.82(18) . . . . ?
Mn1 P1 C7 C8 165.23(14) . . . . ?
Mn1 P1 C4 C5 -72.09(19) . . . . ?
Mn1 P1 C4 C6 53.08(19) . . . . ?
Mn1 P2 O5 C20 5.9(2) . . . . ?
Mn1 P2 C13 C14 -158.57(16) . . . . ?
Mn1 P2 C13 C15 73.9(2) . . . . ?
Mn1 P2 C10 C11 80.4(2) . . . . ?
Mn1 P2 C10 C12 -45.0(2) . . . . ?
Mn1 N1 C16 O4 -0.8(3) . . . . ?
Mn1 N1 C16 C17 178.79(19) . . . . ?
Mn1 N1 C20 O5 -0.9(3) . . . . ?
Mn1 N1 C20 C19 -180.0(2) . . . . ?
P1 O4 C16 N1 1.2(3) . . . . ?
P1 O4 C16 C17 -178.40(18) . . . . ?
P2 O5 C20 N1 -3.9(3) . . . . ?
P2 O5 C20 C19 175.2(2) . . . . ?
O4 P1 C7 C9 -176.77(16) . . . . ?
O4 P1 C7 C8 55.28(18) . . . . ?
O4 P1 C4 C5 41.58(19) . . . . ?
O4 P1 C4 C6 166.74(16) . . . . ?
O4 C16 C17 C18 -179.6(2) . . . . ?
O5 P2 C13 C14 -48.4(2) . . . . ?
O5 P2 C13 C15 -175.94(19) . . . . ?
O5 P2 C10 C11 -33.4(2) . . . . ?
O5 P2 C10 C12 -158.8(2) . . . . ?
O5 C20 C19 C18 -177.5(2) . . . . ?
N1 C16 C17 C18 0.8(4) . . . . ?
N1 C20 C19 C18 1.5(4) . . . . ?
C00O C21 C22 C23 -0.1(3) . . . . ?
C00O C21 B1 C44 -79.6(2) . . . . ?
C00O C21 B1 C28 156.97(19) . . . . ?
C00O C21 B1 C36 40.4(3) . . . . ?
C00O C25 C24 C23 0.5(4) . . . . ?
C00O C25 C27 F6 131.8(2) . . . . ?
C00O C25 C27 F5 11.2(4) . . . . ?
C00O C25 C27 F4 -108.7(3) . . . . ?
C21 C00O C25 C24 -1.6(4) . . . . ?
C21 C00O C25 C27 179.3(2) . . . . ?
C33 C28 C29 C30 -1.4(3) . . . . ?
C33 C28 B1 C21 146.91(19) . . . . ?
C33 C28 B1 C44 29.6(3) . . . . ?
C33 C28 B1 C36 -90.4(2) . . . . ?
C33 C32 C35 F8 -19.5(9) . . . . ?
C33 C32 C35 F9 -140.4(6) . . . . ?
C33 C32 C35 F7 105.4(8) . . . . ?
C33 C32 C35 F9A -166.8(5) . . . . ?
C33 C32 C35 F8A -45.9(4) . . . . ?
C33 C32 C35 F7A 72.2(5) . . . . ?
C22 C23 C24 C25 0.8(3) . . . . ?
C22 C23 C26 F2 106.8(2) . . . . ?
C22 C23 C26 F3 -14.2(3) . . . . ?
C22 C23 C26 F1 -134.7(2) . . . . ?
C22 C21 B1 C44 91.4(2) . . . . ?
C22 C21 B1 C28 -32.0(3) . . . . ?
C22 C21 B1 C36 -148.6(2) . . . . ?
C25 C00O C21 C22 1.3(3) . . . . ?
C25 C00O C21 B1 172.9(2) . . . . ?
C28 C33 C32 C31 0.1(3) . . . . ?
C28 C33 C32 C35 -176.9(2) . . . . ?
C28 C29 C30 C31 0.5(4) . . . . ?
C28 C29 C30 C34 175.0(5) . . . . ?
C28 C29 C30 C34A -173.5(6) . . . . ?
C24 C23 C22 C21 -1.0(3) . . . . ?
C24 C23 C26 F2 -74.0(3) . . . . ?
C24 C23 C26 F3 165.0(2) . . . . ?
C24 C23 C26 F1 44.5(3) . . . . ?
C24 C25 C27 F6 -47.4(3) . . . . ?
C24 C25 C27 F5 -168.0(2) . . . . ?
C24 C25 C27 F4 72.1(3) . . . . ?
C16 N1 C20 O5 178.2(2) . . . . ?
C16 N1 C20 C19 -0.9(4) . . . . ?
C16 C17 C18 C19 -0.2(4) . . . . ?
C37 C36 C41 C40 1.1(3) . . . . ?
C37 C36 B1 C21 -162.64(19) . . . . ?
C37 C36 B1 C44 -46.9(3) . . . . ?
C37 C36 B1 C28 75.4(2) . . . . ?
C37 C38 C39 C40 0.5(4) . . . . ?
C37 C38 C42 F15 153.4(7) . . . . ?
C37 C38 C42 F14 33.4(7) . . . . ?
C37 C38 C42 F13 -86.4(8) . . . . ?
C37 C38 C42 F13A -37.9(9) . . . . ?
C37 C38 C42 F15A -158.6(10) . . . . ?
C37 C38 C42 F14A 81.5(12) . . . . ?
C47 C48 C49 C44 -0.5(3) . . . . ?
C47 C48 C51 F22 -54.4(3) . . . . ?
C47 C48 C51 F24 -172.33(19) . . . . ?
C47 C48 C51 F23 64.7(3) . . . . ?
C47 C46 C45 C44 0.1(3) . . . . ?
C47 C46 C50 F21 136.7(5) . . . . ?
C47 C46 C50 F19 11.8(9) . . . . ?
C47 C46 C50 F20 -108.5(8) . . . . ?
C47 C46 C50 F21A -64.2(9) . . . . ?
C47 C46 C50 F19A 50.2(8) . . . . ?
C47 C46 C50 F20A 167.8(13) . . . . ?
C36 C37 C38 C39 0.2(4) . . . . ?
C36 C37 C38 C42 179.4(2) . . . . ?
C29 C28 B1 C21 -42.6(3) . . . . ?
C29 C28 B1 C44 -159.91(18) . . . . ?
C29 C28 B1 C36 80.1(2) . . . . ?
C29 C30 C34 F10 -150.3(6) . . . . ?
C29 C30 C34 F11 85.8(11) . . . . ?
C29 C30 C34 F12 -36.9(10) . . . . ?
C29 C30 C34A F10 -135.1(6) . . . . ?
C29 C30 C34A F12A -10.7(11) . . . . ?
C29 C30 C34A F11A 109.6(7) . . . . ?
C49 C48 C47 C46 0.1(3) . . . . ?
C49 C48 C51 F22 125.9(2) . . . . ?
C49 C48 C51 F24 8.0(3) . . . . ?
C49 C48 C51 F23 -115.1(2) . . . . ?
C49 C44 C45 C46 -0.4(3) . . . . ?
C49 C44 B1 C21 -83.3(2) . . . . ?
C49 C44 B1 C28 39.1(3) . . . . ?
C49 C44 B1 C36 154.68(18) . . . . ?
C31 C30 C34 F10 23.9(11) . . . . ?
C31 C30 C34 F11 -100.0(12) . . . . ?
C31 C30 C34 F12 137.4(8) . . . . ?
C31 C30 C34A F10 50.7(11) . . . . ?
C31 C30 C34A F12A 175.0(10) . . . . ?
C31 C30 C34A F11A -64.7(9) . . . . ?
C31 C32 C35 F8 163.4(9) . . . . ?
C31 C32 C35 F9 42.6(7) . . . . ?
C31 C32 C35 F7 -71.7(8) . . . . ?
C31 C32 C35 F9A 16.1(6) . . . . ?
C31 C32 C35 F8A 137.0(4) . . . . ?
C31 C32 C35 F7A -104.9(5) . . . . ?
C7 P1 O4 C16 122.00(17) . . . . ?
C7 P1 C4 C5 144.73(18) . . . . ?
C7 P1 C4 C6 -90.10(18) . . . . ?
C41 C36 B1 C21 24.7(3) . . . . ?
C41 C36 B1 C44 140.5(2) . . . . ?
C41 C36 B1 C28 -97.3(2) . . . . ?
C41 C40 C39 C38 -0.4(4) . . . . ?
C41 C40 C43 F18 126.4(3) . . . . ?
C41 C40 C43 F17 5.1(4) . . . . ?
C41 C40 C43 F16 -115.7(3) . . . . ?
C30 C31 C32 C33 -1.0(3) . . . . ?
C30 C31 C32 C35 176.0(2) . . . . ?
C45 C44 C49 C48 0.6(3) . . . . ?
C45 C44 B1 C21 90.0(2) . . . . ?
C45 C44 B1 C28 -147.62(18) . . . . ?
C45 C44 B1 C36 -32.0(2) . . . . ?
C45 C46 C47 C48 0.1(3) . . . . ?
C45 C46 C50 F21 -43.5(5) . . . . ?
C45 C46 C50 F19 -168.4(8) . . . . ?
C45 C46 C50 F20 71.3(8) . . . . ?
C45 C46 C50 F21A 115.6(9) . . . . ?
C45 C46 C50 F19A -129.9(8) . . . . ?
C45 C46 C50 F20A -12.4(13) . . . . ?
C20 N1 C16 O4 -179.9(2) . . . . ?
C20 N1 C16 C17 -0.3(3) . . . . ?
C20 C19 C18 C17 -0.9(4) . . . . ?
C26 C23 C22 C21 178.2(2) . . . . ?
C26 C23 C24 C25 -178.4(2) . . . . ?
C38 C37 C36 C41 -0.9(3) . . . . ?
C38 C37 C36 B1 -174.2(2) . . . . ?
C32 C33 C28 C29 1.1(3) . . . . ?
C32 C33 C28 B1 171.88(19) . . . . ?
C32 C31 C30 C29 0.7(4) . . . . ?
C32 C31 C30 C34 -173.2(6) . . . . ?
C32 C31 C30 C34A 175.2(5) . . . . ?
C51 C48 C47 C46 -179.60(19) . . . . ?
C51 C48 C49 C44 179.24(19) . . . . ?
C4 P1 O4 C16 -129.12(17) . . . . ?
C4 P1 C7 C9 77.96(19) . . . . ?
C4 P1 C7 C8 -49.99(19) . . . . ?
C39 C40 C41 C36 -0.4(4) . . . . ?
C39 C40 C43 F18 -54.0(3) . . . . ?
C39 C40 C43 F17 -175.4(2) . . . . ?
C39 C40 C43 F16 63.9(3) . . . . ?
C39 C38 C42 F15 -27.3(7) . . . . ?
C39 C38 C42 F14 -147.3(7) . . . . ?
C39 C38 C42 F13 92.9(8) . . . . ?
C39 C38 C42 F13A 141.4(9) . . . . ?
C39 C38 C42 F15A 20.7(10) . . . . ?
C39 C38 C42 F14A -99.2(11) . . . . ?
C13 P2 O5 C20 -116.6(2) . . . . ?
C13 P2 C10 C11 -137.9(2) . . . . ?
C13 P2 C10 C12 96.7(2) . . . . ?
C27 C25 C24 C23 179.6(2) . . . . ?
C43 C40 C41 C36 179.1(2) . . . . ?
C43 C40 C39 C38 -180.0(2) . . . . ?
B1 C21 C22 C23 -171.5(2) . . . . ?
B1 C44 C49 C48 174.26(18) . . . . ?
B1 C44 C45 C46 -174.18(18) . . . . ?
B1 C28 C29 C30 -172.5(2) . . . . ?
B1 C36 C41 C40 173.9(2) . . . . ?
C50 C46 C47 C48 179.9(2) . . . . ?
C50 C46 C45 C44 -179.7(2) . . . . ?
C42 C38 C39 C40 -178.8(2) . . . . ?
C10 P2 O5 C20 135.2(2) . . . . ?
C10 P2 C13 C14 57.2(2) . . . . ?
C10 P2 C13 C15 -70.4(2) . . . . ?

loop_
_exptl_oxdiff_crystal_face_indexfrac_h
_exptl_oxdiff_crystal_face_indexfrac_k
_exptl_oxdiff_crystal_face_indexfrac_l
_exptl_oxdiff_crystal_face_x
_exptl_oxdiff_crystal_face_y
_exptl_oxdiff_crystal_face_z
0.9987 1.9990 -2.0009 0.0147 0.1179 -0.2491
0.9996 -0.9985 -0.9991 -0.0085 -0.1620 -0.0754
-0.0005 1.9985 -1.0012 -0.0110 0.1766 -0.1330
1.9988 -0.9980 -1.9988 0.0173 -0.2207 -0.1916
-0.9993 -0.0005 0.9997 -0.0258 0.0588 0.1162
0.9990 1.0000 -2.0003 -0.0196 0.0147 -0.2084
-0.0002 0.9995 -1.0006 -0.0453 0.0734 -0.0922
1.9987 -0.9990 0.0012 0.1766 -0.1611 -0.0887
-1.9987 0.9990 -0.0012 -0.1766 0.1611 0.0887
0.9996 -1.9991 2.0015 0.1961 -0.1758 0.1197
-1.9984 -0.0005 0.9994 -0.1312 0.0877 0.1809
-0.9993 1.0001 -2.0008 -0.2304 0.0726 -0.0789
-0.0001 -0.0005 1.0000 0.0796 0.0298 0.0515
0.0001 0.0005 -1.0000 -0.0796 -0.0298 -0.0515
0.0004 -0.9985 -0.9993 -0.1139 -0.1330 -0.0107
0.0005 -1.9985 1.0012 0.0110 -0.1766 0.1330
-0.9986 -1.9985 1.0010 -0.0944 -0.1477 0.1977
